data_2230598
loop_
_publ_author_name
'Zhang, Jing'
'Qu, Hongmei'
'Zhang, Zhenyu'
'Zhou, Lishan'

_publ_section_title
;
 Diethyl 4,5-diphenyl-3,6-bis(trimethylsilyl)benzene-1,2-dicarboxylate
;
_journal_coeditor_code CV5108
_journal_issue 7
_journal_name_full 'Acta Crystallographica Section E'
_journal_page_first o1864
_journal_paper_doi 10.1107/S160053681102397X
_journal_volume 67
_journal_year 2011
_chemical_formula_iupac 'C30 H38 O4 Si2'
_chemical_formula_moiety 'C30 H38 O4 Si2'
_chemical_formula_sum 'C30 H38 O4 Si2'
_chemical_formula_weight 518.78
_chemical_name_systematic
;
Diethyl 4,5-diphenyl-3,6-bis(trimethylsilyl)benzene-1,2-dicarboxylate
;
_space_group_IT_number 2
_symmetry_cell_setting triclinic
_symmetry_space_group_name_Hall '-P 1'
_symmetry_space_group_name_H-M 'P -1'
_atom_sites_solution_hydrogens geom
_atom_sites_solution_primary direct
_atom_sites_solution_secondary difmap
_audit_creation_method SHELXL-97
_cell_angle_alpha 63.40(3)
_cell_angle_beta 67.63(3)
_cell_angle_gamma 65.99(3)
_cell_formula_units_Z 2
_cell_length_a 11.534(2)
_cell_length_b 12.389(3)
_cell_length_c 12.853(3)
_cell_measurement_reflns_used 4247
_cell_measurement_temperature 113(2)
_cell_measurement_theta_max 27.896
_cell_measurement_theta_min 1.918
_cell_volume 1455.2(7)
_computing_cell_refinement 'CrystalClear (Rigaku/MSC, 2005)'
_computing_data_collection 'CrystalClear (Rigaku/MSC, 2005)'
_computing_data_reduction 'CrystalClear (Rigaku/MSC, 2005)'
_computing_molecular_graphics 'SHELXTL (Sheldrick, 2008)'
_computing_publication_material 'SHELXTL (Sheldrick, 2008)'
_computing_structure_refinement 'SHELXL97 (Sheldrick, 2008)'
_computing_structure_solution 'SHELXS97 (Sheldrick, 2008)'
_diffrn_ambient_temperature 113(2)
_diffrn_detector_area_resol_mean 7.31
_diffrn_measured_fraction_theta_full 0.977
_diffrn_measured_fraction_theta_max 0.977
_diffrn_measurement_device_type 'Rigaku Saturn CCD area-detector'
_diffrn_measurement_method '\w and \f'
_diffrn_radiation_monochromator multilayer
_diffrn_radiation_source 'rotating anode'
_diffrn_radiation_type MoK\a
_diffrn_radiation_wavelength 0.71073
_diffrn_reflns_av_R_equivalents 0.0468
_diffrn_reflns_av_sigmaI/netI 0.0986
_diffrn_reflns_limit_h_max 12
_diffrn_reflns_limit_h_min -15
_diffrn_reflns_limit_k_max 16
_diffrn_reflns_limit_k_min -15
_diffrn_reflns_limit_l_max 13
_diffrn_reflns_limit_l_min -16
_diffrn_reflns_number 12066
_diffrn_reflns_theta_full 27.88
_diffrn_reflns_theta_max 27.88
_diffrn_reflns_theta_min 1.92
_diffrn_standards_decay_% 0
_diffrn_standards_interval_count 0
_diffrn_standards_interval_time 0
_diffrn_standards_number 0
_exptl_absorpt_coefficient_mu 0.154
_exptl_absorpt_correction_T_max 0.9818
_exptl_absorpt_correction_T_min 0.9699
_exptl_absorpt_correction_type multi-scan
_exptl_absorpt_process_details '(CrystalClear; Rigaku/MSC, 2005)'
_exptl_crystal_colour colourless
_exptl_crystal_density_diffrn 1.184
_exptl_crystal_density_method 'not measured'
_exptl_crystal_description block
_exptl_crystal_F_000 556
_exptl_crystal_size_max 0.20
_exptl_crystal_size_mid 0.18
_exptl_crystal_size_min 0.12
_refine_diff_density_max 0.308
_refine_diff_density_min -0.379
_refine_ls_extinction_method none
_refine_ls_goodness_of_fit_ref 0.945
_refine_ls_hydrogen_treatment constr
_refine_ls_matrix_type full
_refine_ls_number_parameters 338
_refine_ls_number_reflns 6772
_refine_ls_number_restraints 4
_refine_ls_restrained_S_all 0.948
_refine_ls_R_factor_all 0.0781
_refine_ls_R_factor_gt 0.0462
_refine_ls_shift/su_max 0.001
_refine_ls_shift/su_mean 0.000
_refine_ls_structure_factor_coef Fsqd
_refine_ls_weighting_details 'calc w=1/[\s^2^(Fo^2^)+(0.0512P)^2^] where P=(Fo^2^+2Fc^2^)/3'
_refine_ls_weighting_scheme calc
_refine_ls_wR_factor_gt 0.1167
_refine_ls_wR_factor_ref 0.1265
_reflns_number_gt 3380
_reflns_number_total 6772
_reflns_threshold_expression I>2\s(I)
_cod_data_source_file cv5108.cif
_cod_data_source_block I
_cod_original_cell_volume 1455.1(5)
_cod_database_code 2230598
_cod_database_fobs_code 2230598

loop_
_symmetry_equiv_pos_as_xyz
'x, y, z'
'-x, -y, -z'

loop_
_atom_site_type_symbol
_atom_site_label
_atom_site_fract_x
_atom_site_fract_y
_atom_site_fract_z
_atom_site_U_iso_or_equiv
_atom_site_adp_type
_atom_site_calc_flag
_atom_site_refinement_flags
_atom_site_occupancy
_atom_site_symmetry_multiplicity
_atom_site_disorder_assembly
_atom_site_disorder_group
Si Si1 0.73346(5) 0.73464(5) 1.08693(5) 0.02948(16) Uani d . 1 1 . .
Si Si2 0.27477(5) 0.80890(5) 0.83890(5) 0.02739(15) Uani d . 1 1 . .
O O1 0.77590(13) 0.91083(15) 0.81335(14) 0.0447(4) Uani d . 1 1 . .
O O2 0.81690(12) 0.76114(14) 0.74003(13) 0.0418(4) Uani d D 1 1 . .
O O3 0.59560(14) 0.92819(15) 0.63566(13) 0.0451(4) Uani d . 1 1 A .
O O4 0.56124(12) 0.74465(14) 0.67925(11) 0.0349(4) Uani d . 1 1 A .
C C1 0.59901(16) 0.76175(17) 1.01700(17) 0.0245(4) Uani d . 1 1 A .
C C2 0.47780(16) 0.73924(17) 1.08678(16) 0.0232(4) Uani d . 1 1 . .
C C3 0.38661(16) 0.74403(17) 1.03477(16) 0.0216(4) Uani d . 1 1 . .
C C4 0.40993(16) 0.77728(17) 0.91040(16) 0.0231(4) Uani d . 1 1 . .
C C5 0.53145(17) 0.79973(18) 0.84046(16) 0.0247(4) Uani d . 1 1 A .
C C6 0.62236(16) 0.79331(17) 0.89246(17) 0.0252(4) Uani d . 1 1 . .
C C7 0.74488(18) 0.8302(2) 0.81181(18) 0.0312(5) Uani d . 1 1 A .
C C8 0.9196(6) 0.8173(6) 0.6438(7) 0.0543(17) Uani d PD 0.568(5) 1 A 1
H H8A 0.9635 0.8450 0.6763 0.065 Uiso calc PR 0.568(5) 1 A 1
H H8B 0.8814 0.8906 0.5795 0.065 Uiso calc PR 0.568(5) 1 A 1
C C9 1.0145(4) 0.7134(5) 0.5967(4) 0.0716(19) Uani d PD 0.568(5) 1 A 1
H H9A 1.0914 0.7403 0.5398 0.107 Uiso calc PR 0.568(5) 1 A 1
H H9B 0.9722 0.6946 0.5560 0.107 Uiso calc PR 0.568(5) 1 A 1
H H9C 1.0417 0.6378 0.6635 0.107 Uiso calc PR 0.568(5) 1 A 1
C C8' 0.9492(8) 0.7716(10) 0.6688(10) 0.0543(17) Uani d PD 0.432(5) 1 A 2
H H8'A 1.0016 0.6964 0.6453 0.065 Uiso calc PR 0.432(5) 1 A 2
H H8'B 0.9947 0.7790 0.7159 0.065 Uiso calc PR 0.432(5) 1 A 2
C C9' 0.9316(6) 0.8881(7) 0.5594(6) 0.090(3) Uani d PD 0.432(5) 1 A 2
H H9'A 1.0171 0.9018 0.5115 0.136 Uiso calc PR 0.432(5) 1 A 2
H H9'B 0.8752 0.9609 0.5841 0.136 Uiso calc PR 0.432(5) 1 A 2
H H9'C 0.8912 0.8774 0.5113 0.136 Uiso calc PR 0.432(5) 1 A 2
C C10 0.89613(18) 0.6606(2) 1.0013(2) 0.0452(6) Uani d . 1 1 . .
H H10A 0.9650 0.6464 1.0368 0.068 Uiso calc R 1 1 . .
H H10B 0.9123 0.7168 0.9175 0.068 Uiso calc R 1 1 . .
H H10C 0.8962 0.5799 1.0047 0.068 Uiso calc R 1 1 . .
C C11 0.7302(2) 0.8833(2) 1.0921(2) 0.0440(6) Uani d . 1 1 . .
H H11A 0.7997 0.8663 1.1282 0.066 Uiso calc R 1 1 . .
H H11B 0.6452 0.9175 1.1403 0.066 Uiso calc R 1 1 . .
H H11C 0.7441 0.9446 1.0105 0.066 Uiso calc R 1 1 . .
C C12 0.72081(19) 0.6150(2) 1.24164(19) 0.0405(6) Uani d . 1 1 . .
H H12A 0.7912 0.6043 1.2734 0.061 Uiso calc R 1 1 . .
H H12B 0.7286 0.5344 1.2391 0.061 Uiso calc R 1 1 . .
H H12C 0.6360 0.6435 1.2936 0.061 Uiso calc R 1 1 . .
C C13 0.43822(16) 0.71655(18) 1.21850(16) 0.0248(4) Uani d . 1 1 . .
C C14 0.41489(17) 0.8136(2) 1.25575(18) 0.0318(5) Uani d . 1 1 . .
H H14A 0.4273 0.8919 1.1977 0.038 Uiso calc R 1 1 . .
C C15 0.3737(2) 0.7989(2) 1.3765(2) 0.0438(6) Uani d . 1 1 . .
H H15A 0.3586 0.8665 1.4008 0.053 Uiso calc R 1 1 . .
C C16 0.3547(2) 0.6856(2) 1.4612(2) 0.0464(6) Uani d . 1 1 . .
H H16A 0.3266 0.6748 1.5441 0.056 Uiso calc R 1 1 . .
C C17 0.37663(19) 0.5881(2) 1.42545(19) 0.0414(6) Uani d . 1 1 . .
H H17A 0.3634 0.5102 1.4839 0.050 Uiso calc R 1 1 . .
C C18 0.41791(17) 0.60276(19) 1.30465(17) 0.0302(5) Uani d . 1 1 . .
H H18A 0.4323 0.5352 1.2807 0.036 Uiso calc R 1 1 . .
C C19 0.26591(16) 0.70700(19) 1.11783(16) 0.0242(4) Uani d . 1 1 . .
C C20 0.16765(17) 0.7812(2) 1.18300(17) 0.0322(5) Uani d . 1 1 . .
H H20A 0.1745 0.8595 1.1726 0.039 Uiso calc R 1 1 . .
C C21 0.05982(19) 0.7405(2) 1.26302(19) 0.0436(6) Uani d . 1 1 . .
H H21A -0.0072 0.7912 1.3070 0.052 Uiso calc R 1 1 . .
C C22 0.0498(2) 0.6273(3) 1.2788(2) 0.0483(7) Uani d . 1 1 . .
H H22A -0.0237 0.5996 1.3342 0.058 Uiso calc R 1 1 . .
C C23 0.1457(2) 0.5537(2) 1.21452(19) 0.0434(6) Uani d . 1 1 . .
H H23A 0.1383 0.4756 1.2250 0.052 Uiso calc R 1 1 . .
C C24 0.25341(18) 0.5944(2) 1.13433(18) 0.0324(5) Uani d . 1 1 . .
H H24A 0.3196 0.5434 1.0901 0.039 Uiso calc R 1 1 . .
C C25 0.10646(17) 0.8685(2) 0.92639(18) 0.0355(5) Uani d . 1 1 . .
H H25A 0.0419 0.8829 0.8859 0.053 Uiso calc R 1 1 . .
H H25B 0.0982 0.9477 0.9320 0.053 Uiso calc R 1 1 . .
H H25C 0.0910 0.8060 1.0072 0.053 Uiso calc R 1 1 . .
C C26 0.2847(2) 0.6650(2) 0.8199(2) 0.0428(6) Uani d . 1 1 . .
H H26A 0.2147 0.6837 0.7835 0.064 Uiso calc R 1 1 . .
H H26B 0.2747 0.5979 0.8984 0.064 Uiso calc R 1 1 . .
H H26C 0.3697 0.6375 0.7677 0.064 Uiso calc R 1 1 . .
C C27 0.28319(19) 0.9412(2) 0.69133(18) 0.0433(6) Uani d . 1 1 . .
H H27A 0.2133 0.9556 0.6570 0.065 Uiso calc R 1 1 . .
H H27B 0.3683 0.9194 0.6365 0.065 Uiso calc R 1 1 . .
H H27C 0.2725 1.0179 0.7032 0.065 Uiso calc R 1 1 . .
C C28 0.56678(17) 0.8339(2) 0.70744(18) 0.0308(5) Uani d . 1 1 . .
C C29 0.5882(2) 0.7649(2) 0.55243(18) 0.0455(6) Uani d . 1 1 . .
H H29A 0.5612 0.8563 0.5071 0.055 Uiso calc R 1 1 A .
H H29B 0.5362 0.7248 0.5424 0.055 Uiso calc R 1 1 . .
C C30 0.7289(2) 0.7116(2) 0.5031(2) 0.0568(7) Uani d . 1 1 A .
H H30A 0.7442 0.7265 0.4180 0.085 Uiso calc R 1 1 . .
H H30B 0.7554 0.6207 0.5469 0.085 Uiso calc R 1 1 . .
H H30C 0.7804 0.7521 0.5118 0.085 Uiso calc R 1 1 . .

loop_
_atom_site_aniso_label
_atom_site_aniso_U_11
_atom_site_aniso_U_22
_atom_site_aniso_U_33
_atom_site_aniso_U_12
_atom_site_aniso_U_13
_atom_site_aniso_U_23
Si1 0.0278(3) 0.0246(3) 0.0402(3) -0.0068(2) -0.0132(2) -0.0112(3)
Si2 0.0273(3) 0.0293(4) 0.0268(3) -0.0070(2) -0.0075(2) -0.0109(2)
O1 0.0424(8) 0.0370(10) 0.0554(10) -0.0222(7) -0.0068(7) -0.0114(8)
O2 0.0315(8) 0.0469(11) 0.0420(9) -0.0185(7) 0.0080(7) -0.0186(8)
O3 0.0552(9) 0.0424(10) 0.0303(8) -0.0258(8) -0.0077(7) 0.0019(7)
O4 0.0415(8) 0.0350(9) 0.0242(7) -0.0102(7) -0.0028(6) -0.0119(7)
C1 0.0256(10) 0.0159(10) 0.0307(11) -0.0042(8) -0.0075(8) -0.0080(8)
C2 0.0259(10) 0.0177(10) 0.0243(10) -0.0036(8) -0.0071(8) -0.0073(8)
C3 0.0211(9) 0.0173(11) 0.0250(10) -0.0045(8) -0.0045(8) -0.0080(8)
C4 0.0229(9) 0.0189(11) 0.0252(10) -0.0044(8) -0.0047(8) -0.0082(8)
C5 0.0270(10) 0.0194(11) 0.0232(10) -0.0051(8) -0.0043(8) -0.0065(8)
C6 0.0231(10) 0.0189(11) 0.0291(11) -0.0058(8) -0.0049(8) -0.0059(8)
C7 0.0288(11) 0.0266(13) 0.0319(12) -0.0082(9) -0.0069(9) -0.0050(10)
C8 0.036(3) 0.051(5) 0.051(4) -0.022(3) 0.015(3) -0.009(4)
C9 0.042(3) 0.092(5) 0.062(3) -0.024(3) 0.011(2) -0.027(3)
C8' 0.036(3) 0.051(5) 0.051(4) -0.022(3) 0.015(3) -0.009(4)
C9' 0.061(4) 0.126(8) 0.049(4) -0.049(5) 0.008(4) 0.002(5)
C10 0.0333(12) 0.0412(15) 0.0637(16) -0.0005(10) -0.0194(11) -0.0232(13)
C11 0.0426(13) 0.0364(14) 0.0635(16) -0.0133(11) -0.0155(11) -0.0221(12)
C12 0.0398(12) 0.0375(14) 0.0481(14) -0.0075(10) -0.0256(10) -0.0089(11)
C13 0.0217(10) 0.0253(12) 0.0266(10) -0.0042(8) -0.0082(8) -0.0087(9)
C14 0.0323(11) 0.0293(13) 0.0334(12) -0.0057(9) -0.0107(9) -0.0111(10)
C15 0.0460(13) 0.0479(16) 0.0445(14) -0.0051(11) -0.0153(11) -0.0259(12)
C16 0.0520(14) 0.0612(19) 0.0263(12) -0.0136(13) -0.0138(10) -0.0144(12)
C17 0.0440(13) 0.0455(16) 0.0294(12) -0.0165(11) -0.0144(10) -0.0007(11)
C18 0.0329(11) 0.0289(12) 0.0291(11) -0.0093(9) -0.0126(9) -0.0056(9)
C19 0.0216(9) 0.0282(12) 0.0211(10) -0.0071(8) -0.0057(8) -0.0066(8)
C20 0.0283(11) 0.0378(14) 0.0294(11) -0.0090(9) -0.0053(9) -0.0125(10)
C21 0.0281(12) 0.0634(19) 0.0317(12) -0.0086(11) 0.0003(9) -0.0202(12)
C22 0.0343(13) 0.0666(19) 0.0389(14) -0.0277(13) -0.0005(10) -0.0091(13)
C23 0.0456(13) 0.0450(16) 0.0432(14) -0.0268(12) -0.0116(11) -0.0053(12)
C24 0.0330(11) 0.0337(13) 0.0297(11) -0.0127(9) -0.0076(9) -0.0076(10)
C25 0.0295(11) 0.0367(14) 0.0400(12) -0.0044(9) -0.0123(9) -0.0144(10)
C26 0.0477(13) 0.0431(15) 0.0496(14) -0.0125(11) -0.0132(11) -0.0252(12)
C27 0.0389(12) 0.0437(15) 0.0352(12) -0.0032(10) -0.0155(10) -0.0059(11)
C28 0.0236(10) 0.0311(13) 0.0291(11) -0.0073(9) -0.0053(8) -0.0048(10)
C29 0.0528(14) 0.0563(17) 0.0248(11) -0.0159(12) -0.0067(10) -0.0138(11)
C30 0.0553(15) 0.070(2) 0.0390(14) -0.0144(13) 0.0011(12) -0.0271(14)

loop_
_atom_type_symbol
_atom_type_description
_atom_type_scat_dispersion_real
_atom_type_scat_dispersion_imag
_atom_type_scat_source
C C 0.0033 0.0016 'International Tables Vol C Tables 4.2.6.8 and 6.1.1.4'
H H 0.0000 0.0000 'International Tables Vol C Tables 4.2.6.8 and 6.1.1.4'
O O 0.0106 0.0060 'International Tables Vol C Tables 4.2.6.8 and 6.1.1.4'
Si Si 0.0817 0.0704 'International Tables Vol C Tables 4.2.6.8 and 6.1.1.4'

loop_
_geom_angle_atom_site_label_1
_geom_angle_atom_site_label_2
_geom_angle_atom_site_label_3
_geom_angle_site_symmetry_1
_geom_angle_site_symmetry_3
_geom_angle
_geom_angle_publ_flag
C11 Si1 C12 . . 108.75(11) ?
C11 Si1 C10 . . 111.67(10) ?
C12 Si1 C10 . . 102.99(11) ?
C11 Si1 C1 . . 111.51(9) ?
C12 Si1 C1 . . 112.47(9) ?
C10 Si1 C1 . . 109.18(9) ?
C26 Si2 C25 . . 108.78(10) ?
C26 Si2 C27 . . 110.16(11) ?
C25 Si2 C27 . . 102.15(10) ?
C26 Si2 C4 . . 111.22(9) ?
C25 Si2 C4 . . 113.09(8) ?
C27 Si2 C4 . . 111.07(10) ?
C7 O2 C8' . . 119.7(7) ?
C7 O2 C8 . . 111.5(4) ?
C8' O2 C8 . . 21.5(4) ?
C28 O4 C29 . . 117.80(17) ?
C2 C1 C6 . . 116.18(16) ?
C2 C1 Si1 . . 122.45(14) ?
C6 C1 Si1 . . 121.06(13) ?
C1 C2 C3 . . 121.63(16) ?
C1 C2 C13 . . 120.41(15) ?
C3 C2 C13 . . 117.86(15) ?
C4 C3 C2 . . 121.75(16) ?
C4 C3 C19 . . 120.70(15) ?
C2 C3 C19 . . 117.50(15) ?
C3 C4 C5 . . 116.57(15) ?
C3 C4 Si2 . . 121.16(13) ?
C5 C4 Si2 . . 121.90(13) ?
C6 C5 C4 . . 121.50(16) ?
C6 C5 C28 . . 117.65(16) ?
C4 C5 C28 . . 120.84(16) ?
C5 C6 C1 . . 122.30(16) ?
C5 C6 C7 . . 118.89(16) ?
C1 C6 C7 . . 118.67(16) ?
O1 C7 O2 . . 123.88(18) ?
O1 C7 C6 . . 123.30(19) ?
O2 C7 C6 . . 112.80(18) ?
O2 C8 C9 . . 105.0(5) ?
O2 C8 H8A . . 110.8 ?
C9 C8 H8A . . 110.8 ?
O2 C8 H8B . . 110.8 ?
C9 C8 H8B . . 110.8 ?
H8A C8 H8B . . 108.8 ?
C8 C9 H9A . . 109.5 ?
C8 C9 H9B . . 109.5 ?
H9A C9 H9B . . 109.5 ?
C8 C9 H9C . . 109.5 ?
H9A C9 H9C . . 109.5 ?
H9B C9 H9C . . 109.5 ?
O2 C8' C9' . . 106.5(6) ?
O2 C8' H8'A . . 110.4 ?
C9' C8' H8'A . . 110.4 ?
O2 C8' H8'B . . 110.4 ?
C9' C8' H8'B . . 110.4 ?
H8'A C8' H8'B . . 108.6 ?
C8' C9' H9'A . . 109.5 ?
C8' C9' H9'B . . 109.5 ?
H9'A C9' H9'B . . 109.5 ?
C8' C9' H9'C . . 109.5 ?
H9'A C9' H9'C . . 109.5 ?
H9'B C9' H9'C . . 109.5 ?
Si1 C10 H10A . . 109.5 ?
Si1 C10 H10B . . 109.5 ?
H10A C10 H10B . . 109.5 ?
Si1 C10 H10C . . 109.5 ?
H10A C10 H10C . . 109.5 ?
H10B C10 H10C . . 109.5 ?
Si1 C11 H11A . . 109.5 ?
Si1 C11 H11B . . 109.5 ?
H11A C11 H11B . . 109.5 ?
Si1 C11 H11C . . 109.5 ?
H11A C11 H11C . . 109.5 ?
H11B C11 H11C . . 109.5 ?
Si1 C12 H12A . . 109.5 ?
Si1 C12 H12B . . 109.5 ?
H12A C12 H12B . . 109.5 ?
Si1 C12 H12C . . 109.5 ?
H12A C12 H12C . . 109.5 ?
H12B C12 H12C . . 109.5 ?
C14 C13 C18 . . 118.75(19) ?
C14 C13 C2 . . 118.88(18) ?
C18 C13 C2 . . 122.30(19) ?
C13 C14 C15 . . 121.2(2) ?
C13 C14 H14A . . 119.4 ?
C15 C14 H14A . . 119.4 ?
C16 C15 C14 . . 119.6(2) ?
C16 C15 H15A . . 120.2 ?
C14 C15 H15A . . 120.2 ?
C17 C16 C15 . . 119.9(2) ?
C17 C16 H16A . . 120.1 ?
C15 C16 H16A . . 120.1 ?
C16 C17 C18 . . 120.5(2) ?
C16 C17 H17A . . 119.8 ?
C18 C17 H17A . . 119.8 ?
C17 C18 C13 . . 120.1(2) ?
C17 C18 H18A . . 120.0 ?
C13 C18 H18A . . 120.0 ?
C24 C19 C20 . . 118.84(18) ?
C24 C19 C3 . . 119.20(17) ?
C20 C19 C3 . . 121.90(18) ?
C21 C20 C19 . . 119.9(2) ?
C21 C20 H20A . . 120.0 ?
C19 C20 H20A . . 120.0 ?
C22 C21 C20 . . 120.3(2) ?
C22 C21 H21A . . 119.9 ?
C20 C21 H21A . . 119.9 ?
C21 C22 C23 . . 120.3(2) ?
C21 C22 H22A . . 119.9 ?
C23 C22 H22A . . 119.9 ?
C22 C23 C24 . . 119.5(2) ?
C22 C23 H23A . . 120.3 ?
C24 C23 H23A . . 120.3 ?
C19 C24 C23 . . 121.2(2) ?
C19 C24 H24A . . 119.4 ?
C23 C24 H24A . . 119.4 ?
Si2 C25 H25A . . 109.5 ?
Si2 C25 H25B . . 109.5 ?
H25A C25 H25B . . 109.5 ?
Si2 C25 H25C . . 109.5 ?
H25A C25 H25C . . 109.5 ?
H25B C25 H25C . . 109.5 ?
Si2 C26 H26A . . 109.5 ?
Si2 C26 H26B . . 109.5 ?
H26A C26 H26B . . 109.5 ?
Si2 C26 H26C . . 109.5 ?
H26A C26 H26C . . 109.5 ?
H26B C26 H26C . . 109.5 ?
Si2 C27 H27A . . 109.5 ?
Si2 C27 H27B . . 109.5 ?
H27A C27 H27B . . 109.5 ?
Si2 C27 H27C . . 109.5 ?
H27A C27 H27C . . 109.5 ?
H27B C27 H27C . . 109.5 ?
O3 C28 O4 . . 124.7(2) ?
O3 C28 C5 . . 125.0(2) ?
O4 C28 C5 . . 110.34(17) ?
O4 C29 C30 . . 111.25(17) ?
O4 C29 H29A . . 109.4 ?
C30 C29 H29A . . 109.4 ?
O4 C29 H29B . . 109.4 ?
C30 C29 H29B . . 109.4 ?
H29A C29 H29B . . 108.0 ?
C29 C30 H30A . . 109.5 ?
C29 C30 H30B . . 109.5 ?
H30A C30 H30B . . 109.5 ?
C29 C30 H30C . . 109.5 ?
H30A C30 H30C . . 109.5 ?
H30B C30 H30C . . 109.5 ?

loop_
_geom_bond_atom_site_label_1
_geom_bond_atom_site_label_2
_geom_bond_site_symmetry_2
_geom_bond_distance
_geom_bond_publ_flag
Si1 C11 . 1.858(2) ?
Si1 C12 . 1.868(2) ?
Si1 C10 . 1.872(2) ?
Si1 C1 . 1.9214(19) ?
Si2 C26 . 1.859(2) ?
Si2 C25 . 1.869(2) ?
Si2 C27 . 1.871(2) ?
Si2 C4 . 1.9233(19) ?
O1 C7 . 1.200(2) ?
O2 C7 . 1.348(2) ?
O2 C8' . 1.475(8) ?
O2 C8 . 1.483(6) ?
O3 C28 . 1.202(2) ?
O4 C28 . 1.338(2) ?
O4 C29 . 1.459(2) ?
C1 C2 . 1.406(2) ?
C1 C6 . 1.409(3) ?
C2 C3 . 1.416(2) ?
C2 C13 . 1.498(2) ?
C3 C4 . 1.404(2) ?
C3 C19 . 1.496(2) ?
C4 C5 . 1.409(2) ?
C5 C6 . 1.404(3) ?
C5 C28 . 1.493(3) ?
C6 C7 . 1.505(3) ?
C8 C9 . 1.506(8) ?
C8 H8A . 0.9900 ?
C8 H8B . 0.9900 ?
C9 H9A . 0.9800 ?
C9 H9B . 0.9800 ?
C9 H9C . 0.9800 ?
C8' C9' . 1.504(8) ?
C8' H8'A . 0.9900 ?
C8' H8'B . 0.9900 ?
C9' H9'A . 0.9800 ?
C9' H9'B . 0.9800 ?
C9' H9'C . 0.9800 ?
C10 H10A . 0.9800 ?
C10 H10B . 0.9800 ?
C10 H10C . 0.9800 ?
C11 H11A . 0.9800 ?
C11 H11B . 0.9800 ?
C11 H11C . 0.9800 ?
C12 H12A . 0.9800 ?
C12 H12B . 0.9800 ?
C12 H12C . 0.9800 ?
C13 C14 . 1.379(3) ?
C13 C18 . 1.394(3) ?
C14 C15 . 1.387(3) ?
C14 H14A . 0.9500 ?
C15 C16 . 1.380(3) ?
C15 H15A . 0.9500 ?
C16 C17 . 1.376(3) ?
C16 H16A . 0.9500 ?
C17 C18 . 1.387(3) ?
C17 H17A . 0.9500 ?
C18 H18A . 0.9500 ?
C19 C24 . 1.374(3) ?
C19 C20 . 1.397(3) ?
C20 C21 . 1.390(3) ?
C20 H20A . 0.9500 ?
C21 C22 . 1.372(3) ?
C21 H21A . 0.9500 ?
C22 C23 . 1.377(3) ?
C22 H22A . 0.9500 ?
C23 C24 . 1.389(3) ?
C23 H23A . 0.9500 ?
C24 H24A . 0.9500 ?
C25 H25A . 0.9800 ?
C25 H25B . 0.9800 ?
C25 H25C . 0.9800 ?
C26 H26A . 0.9800 ?
C26 H26B . 0.9800 ?
C26 H26C . 0.9800 ?
C27 H27A . 0.9800 ?
C27 H27B . 0.9800 ?
C27 H27C . 0.9800 ?
C29 C30 . 1.481(3) ?
C29 H29A . 0.9900 ?
C29 H29B . 0.9900 ?
C30 H30A . 0.9800 ?
C30 H30B . 0.9800 ?
C30 H30C . 0.9800 ?

loop_
_geom_hbond_atom_site_label_D
_geom_hbond_atom_site_label_H
_geom_hbond_atom_site_label_A
_geom_hbond_site_symmetry_A
_geom_hbond_distance_DH
_geom_hbond_distance_HA
_geom_hbond_distance_DA
_geom_hbond_angle_DHA
_geom_hbond_publ_flag
C10 H10B O1 . 0.98 2.39 3.116(3) 131 yes
C27 H27B O4 . 0.98 2.43 3.137(3) 129 yes

loop_
_geom_torsion_atom_site_label_1
_geom_torsion_atom_site_label_2
_geom_torsion_atom_site_label_3
_geom_torsion_atom_site_label_4
_geom_torsion_site_symmetry_1
_geom_torsion_site_symmetry_2
_geom_torsion_site_symmetry_3
_geom_torsion_site_symmetry_4
_geom_torsion
_geom_torsion_publ_flag
C11 Si1 C1 C2 . . . . -96.97(18) ?
C12 Si1 C1 C2 . . . . 25.50(19) ?
C10 Si1 C1 C2 . . . . 139.16(16) ?
C11 Si1 C1 C6 . . . . 89.57(18) ?
C12 Si1 C1 C6 . . . . -147.96(16) ?
C10 Si1 C1 C6 . . . . -34.30(19) ?
C6 C1 C2 C3 . . . . 2.0(3) ?
Si1 C1 C2 C3 . . . . -171.72(14) ?
C6 C1 C2 C13 . . . . -174.44(17) ?
Si1 C1 C2 C13 . . . . 11.8(2) ?
C1 C2 C3 C4 . . . . -3.1(3) ?
C13 C2 C3 C4 . . . . 173.50(17) ?
C1 C2 C3 C19 . . . . 174.46(17) ?
C13 C2 C3 C19 . . . . -9.0(2) ?
C2 C3 C4 C5 . . . . 3.0(3) ?
C19 C3 C4 C5 . . . . -174.47(16) ?
C2 C3 C4 Si2 . . . . -170.20(14) ?
C19 C3 C4 Si2 . . . . 12.4(2) ?
C26 Si2 C4 C3 . . . . -94.38(17) ?
C25 Si2 C4 C3 . . . . 28.36(19) ?
C27 Si2 C4 C3 . . . . 142.54(16) ?
C26 Si2 C4 C5 . . . . 92.81(18) ?
C25 Si2 C4 C5 . . . . -144.45(16) ?
C27 Si2 C4 C5 . . . . -30.27(18) ?
C3 C4 C5 C6 . . . . -2.1(3) ?
Si2 C4 C5 C6 . . . . 171.00(14) ?
C3 C4 C5 C28 . . . . 179.11(17) ?
Si2 C4 C5 C28 . . . . -7.8(3) ?
C4 C5 C6 C1 . . . . 1.3(3) ?
C28 C5 C6 C1 . . . . -179.87(18) ?
C4 C5 C6 C7 . . . . -174.30(17) ?
C28 C5 C6 C7 . . . . 4.5(3) ?
C2 C1 C6 C5 . . . . -1.2(3) ?
Si1 C1 C6 C5 . . . . 172.65(14) ?
C2 C1 C6 C7 . . . . 174.43(17) ?
Si1 C1 C6 C7 . . . . -11.7(2) ?
C8' O2 C7 O1 . . . . 7.8(5) ?
C8 O2 C7 O1 . . . . -14.2(4) ?
C8' O2 C7 C6 . . . . -170.8(4) ?
C8 O2 C7 C6 . . . . 167.2(4) ?
C5 C6 C7 O1 . . . . 123.1(2) ?
C1 C6 C7 O1 . . . . -52.7(3) ?
C5 C6 C7 O2 . . . . -58.3(2) ?
C1 C6 C7 O2 . . . . 125.97(19) ?
C7 O2 C8 C9 . . . . 163.3(4) ?
C8' O2 C8 C9 . . . . 46(2) ?
C7 O2 C8' C9' . . . . -81.0(11) ?
C8 O2 C8' C9' . . . . -8(2) ?
C1 C2 C13 C14 . . . . 66.6(2) ?
C3 C2 C13 C14 . . . . -110.0(2) ?
C1 C2 C13 C18 . . . . -116.6(2) ?
C3 C2 C13 C18 . . . . 66.8(2) ?
C18 C13 C14 C15 . . . . 0.9(3) ?
C2 C13 C14 C15 . . . . 177.77(16) ?
C13 C14 C15 C16 . . . . -0.4(3) ?
C14 C15 C16 C17 . . . . -0.1(3) ?
C15 C16 C17 C18 . . . . 0.1(3) ?
C16 C17 C18 C13 . . . . 0.4(3) ?
C14 C13 C18 C17 . . . . -0.8(3) ?
C2 C13 C18 C17 . . . . -177.62(15) ?
C4 C3 C19 C24 . . . . 69.9(2) ?
C2 C3 C19 C24 . . . . -107.7(2) ?
C4 C3 C19 C20 . . . . -112.8(2) ?
C2 C3 C19 C20 . . . . 69.7(2) ?
C24 C19 C20 C21 . . . . 0.1(3) ?
C3 C19 C20 C21 . . . . -177.23(16) ?
C19 C20 C21 C22 . . . . 0.3(3) ?
C20 C21 C22 C23 . . . . -0.7(3) ?
C21 C22 C23 C24 . . . . 0.6(3) ?
C20 C19 C24 C23 . . . . -0.3(3) ?
C3 C19 C24 C23 . . . . 177.18(17) ?
C22 C23 C24 C19 . . . . -0.1(3) ?
C29 O4 C28 O3 . . . . -2.0(3) ?
C29 O4 C28 C5 . . . . 177.76(14) ?
C6 C5 C28 O3 . . . . -56.6(3) ?
C4 C5 C28 O3 . . . . 122.3(2) ?
C6 C5 C28 O4 . . . . 123.73(18) ?
C4 C5 C28 O4 . . . . -57.5(2) ?
C28 O4 C29 C30 . . . . 90.7(2) ?
